data_7200761
loop_
_publ_author_name
'Gracia, J.'
'Kroll, P.'

_publ_section_title
;
 Corrugated layered heptazine-based carbon nitride: the lowest energy
 modifications of C3N4 ground state
;
_journal_issue 19
_journal_name_full 'Journal of Materials Chemistry'
_journal_page_first 3013
_journal_paper_doi 10.1039/b821568e
_journal_volume 19
_journal_year 2009
_space_group_IT_number 1
_symmetry_Int_Tables_number 1
_symmetry_space_group_name_Hall 'P 1'
_symmetry_space_group_name_H-M 'P 1'
_cell_angle_alpha 90.00003
_cell_angle_beta 90.00008
_cell_angle_gamma 89.99989
_cell_length_a 13.30701
_cell_length_b 23.74339
_cell_length_c 7.91702
_cell_volume 2501.410
_pd_phase_name XCrySDen
_cod_data_source_file b821568e.txt
_cod_data_source_block VICS_phase_1
_cod_original_sg_symbol_H-M 'P 1 '
_cod_database_code 7200761

loop_
_symmetry_equiv_pos_site_id
_symmetry_equiv_pos_as_xyz
1 'x, y, z'

loop_
_atom_site_label
_atom_site_occupancy
_atom_site_fract_x
_atom_site_fract_y
_atom_site_fract_z
_atom_site_thermal_displace_type
_atom_site_B_iso_or_equiv
_atom_site_type_symbol
C1 1.0 0.16719 0.11776 0.00828 Biso 1.000 C
C2 1.0 0.66719 0.11776 0.99171 Biso 1.000 C
C3 1.0 0.16719 0.61776 0.00828 Biso 1.000 C
C4 1.0 0.66719 0.61776 0.99171 Biso 1.000 C
C5 1.0 0.42443 0.36274 0.86122 Biso 1.000 C
C6 1.0 0.92443 0.36274 0.13877 Biso 1.000 C
C7 1.0 0.42443 0.86274 0.86122 Biso 1.000 C
C8 1.0 0.92443 0.86274 0.13877 Biso 1.000 C
C9 1.0 0.32561 0.11275 0.86125 Biso 1.000 C
C10 1.0 0.82561 0.11275 0.13875 Biso 1.000 C
C11 1.0 0.32561 0.61275 0.86125 Biso 1.000 C
C12 1.0 0.82561 0.61275 0.13875 Biso 1.000 C
C13 1.0 0.08283 0.36776 0.99168 Biso 1.000 C
C14 1.0 0.58283 0.36776 0.00832 Biso 1.000 C
C15 1.0 0.08283 0.86776 0.99168 Biso 1.000 C
C16 1.0 0.58283 0.86776 0.00832 Biso 1.000 C
C17 1.0 0.16720 0.38224 0.50833 Biso 1.000 C
C18 1.0 0.66720 0.38224 0.49167 Biso 1.000 C
C19 1.0 0.16720 0.88224 0.50833 Biso 1.000 C
C20 1.0 0.66720 0.88224 0.49167 Biso 1.000 C
C21 1.0 0.42441 0.13725 0.36130 Biso 1.000 C
C22 1.0 0.92441 0.13725 0.63870 Biso 1.000 C
C23 1.0 0.42441 0.63725 0.36130 Biso 1.000 C
C24 1.0 0.92441 0.63725 0.63870 Biso 1.000 C
C25 1.0 0.32563 0.38725 0.36132 Biso 1.000 C
C26 1.0 0.82563 0.38725 0.63868 Biso 1.000 C
C27 1.0 0.32563 0.88725 0.36132 Biso 1.000 C
C28 1.0 0.82563 0.88725 0.63868 Biso 1.000 C
C29 1.0 0.08282 0.13224 0.49164 Biso 1.000 C
C30 1.0 0.58282 0.13224 0.50836 Biso 1.000 C
C31 1.0 0.08282 0.63224 0.49164 Biso 1.000 C
C32 1.0 0.58282 0.63224 0.50836 Biso 1.000 C
C33 1.0 0.09995 0.03558 0.09878 Biso 1.000 C
C34 1.0 0.59995 0.03558 0.90122 Biso 1.000 C
C35 1.0 0.09995 0.53558 0.09878 Biso 1.000 C
C36 1.0 0.59995 0.53558 0.90122 Biso 1.000 C
C37 1.0 0.33429 0.28304 0.89537 Biso 1.000 C
C38 1.0 0.83429 0.28304 0.10463 Biso 1.000 C
C39 1.0 0.33429 0.78304 0.89537 Biso 1.000 C
C40 1.0 0.83429 0.78304 0.10463 Biso 1.000 C
C41 1.0 0.41574 0.03304 0.89537 Biso 1.000 C
C42 1.0 0.91574 0.03304 0.10462 Biso 1.000 C
C43 1.0 0.41574 0.53304 0.89537 Biso 1.000 C
C44 1.0 0.91574 0.53304 0.10462 Biso 1.000 C
C45 1.0 0.15007 0.28558 0.90119 Biso 1.000 C
C46 1.0 0.65007 0.28558 0.09881 Biso 1.000 C
C47 1.0 0.15007 0.78558 0.90119 Biso 1.000 C
C48 1.0 0.65007 0.78558 0.09881 Biso 1.000 C
C49 1.0 0.09997 0.46442 0.59882 Biso 1.000 C
C50 1.0 0.59997 0.46442 0.40118 Biso 1.000 C
C51 1.0 0.09997 0.96442 0.59882 Biso 1.000 C
C52 1.0 0.59997 0.96442 0.40118 Biso 1.000 C
C53 1.0 0.33427 0.21695 0.39543 Biso 1.000 C
C54 1.0 0.83427 0.21695 0.60457 Biso 1.000 C
C55 1.0 0.33427 0.71695 0.39543 Biso 1.000 C
C56 1.0 0.83427 0.71695 0.60457 Biso 1.000 C
C57 1.0 0.41575 0.46696 0.39544 Biso 1.000 C
C58 1.0 0.91575 0.46696 0.60456 Biso 1.000 C
C59 1.0 0.41575 0.96696 0.39544 Biso 1.000 C
C60 1.0 0.91575 0.96696 0.60456 Biso 1.000 C
C61 1.0 0.15005 0.21442 0.40115 Biso 1.000 C
C62 1.0 0.65005 0.21442 0.59884 Biso 1.000 C
C63 1.0 0.15005 0.71442 0.40115 Biso 1.000 C
C64 1.0 0.65005 0.71442 0.59884 Biso 1.000 C
C65 1.0 0.26427 0.03291 0.02688 Biso 1.000 C
C66 1.0 0.76427 0.03291 0.97311 Biso 1.000 C
C67 1.0 0.26427 0.53291 0.02689 Biso 1.000 C
C68 1.0 0.76427 0.53291 0.97311 Biso 1.000 C
C69 1.0 0.98574 0.28291 0.97309 Biso 1.000 C
C70 1.0 0.48574 0.28291 0.02691 Biso 1.000 C
C71 1.0 0.98574 0.78291 0.97309 Biso 1.000 C
C72 1.0 0.48574 0.78291 0.02691 Biso 1.000 C
C73 1.0 0.26430 0.46708 0.52698 Biso 1.000 C
C74 1.0 0.76430 0.46708 0.47301 Biso 1.000 C
C75 1.0 0.26430 0.96708 0.52698 Biso 1.000 C
C76 1.0 0.76430 0.96708 0.47301 Biso 1.000 C
C77 1.0 0.98572 0.21708 0.47300 Biso 1.000 C
C78 1.0 0.48572 0.21708 0.52699 Biso 1.000 C
C79 1.0 0.98572 0.71708 0.47300 Biso 1.000 C
C80 1.0 0.48572 0.71708 0.52699 Biso 1.000 C
C81 1.0 0.24051 0.19474 0.89571 Biso 1.000 C
C82 1.0 0.74051 0.19474 0.10428 Biso 1.000 C
C83 1.0 0.24051 0.69474 0.89571 Biso 1.000 C
C84 1.0 0.74051 0.69474 0.10428 Biso 1.000 C
C85 1.0 0.00951 0.44474 0.10428 Biso 1.000 C
C86 1.0 0.50951 0.44474 0.89572 Biso 1.000 C
C87 1.0 0.00951 0.94474 0.10428 Biso 1.000 C
C88 1.0 0.50951 0.94474 0.89572 Biso 1.000 C
C89 1.0 0.24051 0.30526 0.39574 Biso 1.000 C
C90 1.0 0.74051 0.30526 0.60426 Biso 1.000 C
C91 1.0 0.24051 0.80526 0.39574 Biso 1.000 C
C92 1.0 0.74051 0.80526 0.60426 Biso 1.000 C
C93 1.0 0.00952 0.05526 0.60425 Biso 1.000 C
C94 1.0 0.50952 0.05526 0.39575 Biso 1.000 C
C95 1.0 0.00952 0.55526 0.60425 Biso 1.000 C
C96 1.0 0.50952 0.55526 0.39575 Biso 1.000 C
N1 1.0 0.08759 0.08987 0.06253 Biso 1.000 N
N2 1.0 0.58759 0.08987 0.93747 Biso 1.000 N
N3 1.0 0.08759 0.58987 0.06253 Biso 1.000 N
N4 1.0 0.58759 0.58987 0.93747 Biso 1.000 N
N5 1.0 0.34581 0.33171 0.81382 Biso 1.000 N
N6 1.0 0.84581 0.33171 0.18618 Biso 1.000 N
N7 1.0 0.34581 0.83171 0.81382 Biso 1.000 N
N8 1.0 0.84581 0.83171 0.18618 Biso 1.000 N
N9 1.0 0.40423 0.08172 0.81385 Biso 1.000 N
N10 1.0 0.90423 0.08172 0.18614 Biso 1.000 N
N11 1.0 0.40423 0.58172 0.81385 Biso 1.000 N
N12 1.0 0.90423 0.58172 0.18614 Biso 1.000 N
N13 1.0 0.16242 0.33987 0.93741 Biso 1.000 N
N14 1.0 0.66242 0.33987 0.06258 Biso 1.000 N
N15 1.0 0.16242 0.83987 0.93741 Biso 1.000 N
N16 1.0 0.66242 0.83987 0.06258 Biso 1.000 N
N17 1.0 0.08761 0.41013 0.56256 Biso 1.000 N
N18 1.0 0.58761 0.41013 0.43744 Biso 1.000 N
N19 1.0 0.08761 0.91013 0.56256 Biso 1.000 N
N20 1.0 0.58761 0.91013 0.43744 Biso 1.000 N
N21 1.0 0.34580 0.16828 0.31388 Biso 1.000 N
N22 1.0 0.84580 0.16828 0.68611 Biso 1.000 N
N23 1.0 0.34580 0.66828 0.31388 Biso 1.000 N
N24 1.0 0.84580 0.66828 0.68611 Biso 1.000 N
N25 1.0 0.40424 0.41828 0.31391 Biso 1.000 N
N26 1.0 0.90424 0.41828 0.68608 Biso 1.000 N
N27 1.0 0.40424 0.91828 0.31391 Biso 1.000 N
N28 1.0 0.90424 0.91828 0.68608 Biso 1.000 N
N29 1.0 0.16241 0.16013 0.43739 Biso 1.000 N
N30 1.0 0.66241 0.16013 0.56261 Biso 1.000 N
N31 1.0 0.16241 0.66013 0.43739 Biso 1.000 N
N32 1.0 0.66241 0.66013 0.56261 Biso 1.000 N
N33 1.0 0.16759 0.17334 0.98967 Biso 1.000 N
N34 1.0 0.66760 0.17334 0.01033 Biso 1.000 N
N35 1.0 0.16760 0.67334 0.98967 Biso 1.000 N
N36 1.0 0.66760 0.67334 0.01033 Biso 1.000 N
N37 1.0 0.43583 0.41674 0.81642 Biso 1.000 N
N38 1.0 0.93583 0.41674 0.18358 Biso 1.000 N
N39 1.0 0.43583 0.91674 0.81642 Biso 1.000 N
N40 1.0 0.93583 0.91674 0.18358 Biso 1.000 N
N41 1.0 0.31420 0.16674 0.81644 Biso 1.000 N
N42 1.0 0.81421 0.16674 0.18355 Biso 1.000 N
N43 1.0 0.31420 0.66674 0.81644 Biso 1.000 N
N44 1.0 0.81420 0.66674 0.18355 Biso 1.000 N
N45 1.0 0.08241 0.42334 0.01028 Biso 1.000 N
N46 1.0 0.58241 0.42334 0.98971 Biso 1.000 N
N47 1.0 0.08241 0.92334 0.01029 Biso 1.000 N
N48 1.0 0.58241 0.92334 0.98971 Biso 1.000 N
N49 1.0 0.16759 0.32666 0.48968 Biso 1.000 N
N50 1.0 0.66759 0.32666 0.51031 Biso 1.000 N
N51 1.0 0.16759 0.82666 0.48968 Biso 1.000 N
N52 1.0 0.66759 0.82666 0.51031 Biso 1.000 N
N53 1.0 0.43582 0.08326 0.31648 Biso 1.000 N
N54 1.0 0.93582 0.08326 0.68352 Biso 1.000 N
N55 1.0 0.43582 0.58326 0.31648 Biso 1.000 N
N56 1.0 0.93582 0.58326 0.68352 Biso 1.000 N
N57 1.0 0.31421 0.33326 0.31650 Biso 1.000 N
N58 1.0 0.81422 0.33326 0.68350 Biso 1.000 N
N59 1.0 0.31421 0.83326 0.31650 Biso 1.000 N
N60 1.0 0.81422 0.83326 0.68350 Biso 1.000 N
N61 1.0 0.08242 0.07666 0.51028 Biso 1.000 N
N62 1.0 0.58242 0.07666 0.48972 Biso 1.000 N
N63 1.0 0.08242 0.57666 0.51028 Biso 1.000 N
N64 1.0 0.58242 0.57666 0.48972 Biso 1.000 N
N65 1.0 0.06166 0.25875 0.89061 Biso 1.000 N
N66 1.0 0.56166 0.25875 0.10938 Biso 1.000 N
N67 1.0 0.06166 0.75875 0.89061 Biso 1.000 N
N68 1.0 0.56166 0.75875 0.10938 Biso 1.000 N
N69 1.0 0.35210 0.50739 0.99994 Biso 1.000 N
N70 1.0 0.85211 0.50739 0.00005 Biso 1.000 N
N71 1.0 0.35210 0.00739 0.99994 Biso 1.000 N
N72 1.0 0.85210 0.00739 0.00005 Biso 1.000 N
N73 1.0 0.39791 0.25740 0.99997 Biso 1.000 N
N74 1.0 0.89791 0.25740 0.00003 Biso 1.000 N
N75 1.0 0.39791 0.75740 0.99997 Biso 1.000 N
N76 1.0 0.89791 0.75740 0.00003 Biso 1.000 N
N77 1.0 0.18836 0.50875 0.10935 Biso 1.000 N
N78 1.0 0.68836 0.50875 0.89064 Biso 1.000 N
N79 1.0 0.18836 0.00875 0.10935 Biso 1.000 N
N80 1.0 0.68836 0.00875 0.89064 Biso 1.000 N
N81 1.0 0.06164 0.24125 0.39055 Biso 1.000 N
N82 1.0 0.56164 0.24125 0.60945 Biso 1.000 N
N83 1.0 0.06164 0.74125 0.39055 Biso 1.000 N
N84 1.0 0.56164 0.74125 0.60945 Biso 1.000 N
N85 1.0 0.35213 0.99260 0.50003 Biso 1.000 N
N86 1.0 0.85213 0.99260 0.49996 Biso 1.000 N
N87 1.0 0.35213 0.49260 0.50003 Biso 1.000 N
N88 1.0 0.85213 0.49260 0.49996 Biso 1.000 N
N89 1.0 0.39789 0.24259 0.50005 Biso 1.000 N
N90 1.0 0.89788 0.24259 0.49995 Biso 1.000 N
N91 1.0 0.39789 0.74259 0.50005 Biso 1.000 N
N92 1.0 0.89788 0.74259 0.49995 Biso 1.000 N
N93 1.0 0.18838 0.99125 0.60943 Biso 1.000 N
N94 1.0 0.68838 0.99125 0.39056 Biso 1.000 N
N95 1.0 0.18838 0.49125 0.60943 Biso 1.000 N
N96 1.0 0.68838 0.49125 0.39056 Biso 1.000 N
N97 1.0 0.23960 0.25450 0.87676 Biso 1.000 N
N98 1.0 0.73960 0.25450 0.12323 Biso 1.000 N
N99 1.0 0.23960 0.75450 0.87676 Biso 1.000 N
N100 1.0 0.73960 0.75450 0.12323 Biso 1.000 N
N101 1.0 0.01042 0.50450 0.12322 Biso 1.000 N
N102 1.0 0.51042 0.50450 0.87677 Biso 1.000 N
N103 1.0 0.01042 0.00450 0.12322 Biso 1.000 N
N104 1.0 0.51042 0.00450 0.87677 Biso 1.000 N
N105 1.0 0.23959 0.24550 0.37678 Biso 1.000 N
N106 1.0 0.73959 0.24550 0.62322 Biso 1.000 N
N107 1.0 0.23959 0.74550 0.37678 Biso 1.000 N
N108 1.0 0.73959 0.74550 0.62322 Biso 1.000 N
N109 1.0 0.01043 0.99550 0.62321 Biso 1.000 N
N110 1.0 0.51043 0.99550 0.37679 Biso 1.000 N
N111 1.0 0.01043 0.49550 0.62321 Biso 1.000 N
N112 1.0 0.51043 0.49550 0.37679 Biso 1.000 N
N113 1.0 0.25276 0.08769 0.96426 Biso 1.000 N
N114 1.0 0.75276 0.08769 0.03574 Biso 1.000 N
N115 1.0 0.25276 0.58769 0.96426 Biso 1.000 N
N116 1.0 0.75276 0.58769 0.03574 Biso 1.000 N
N117 1.0 0.99727 0.33769 0.03573 Biso 1.000 N
N118 1.0 0.49727 0.33769 0.96427 Biso 1.000 N
N119 1.0 0.99727 0.83769 0.03573 Biso 1.000 N
N120 1.0 0.49727 0.83769 0.96427 Biso 1.000 N
N121 1.0 0.25278 0.41231 0.46435 Biso 1.000 N
N122 1.0 0.75278 0.41231 0.53565 Biso 1.000 N
N123 1.0 0.25278 0.91231 0.46435 Biso 1.000 N
N124 1.0 0.75278 0.91231 0.53565 Biso 1.000 N
N125 1.0 0.99725 0.16231 0.53565 Biso 1.000 N
N126 1.0 0.49725 0.16231 0.46435 Biso 1.000 N
N127 1.0 0.99725 0.66231 0.53565 Biso 1.000 N
N128 1.0 0.49725 0.66231 0.46435 Biso 1.000 N
